data_7152472
loop_
_publ_author_name
'Mercer, Darren J.'
'Yacoub, Joe'
'Zhu, Kelong'
'Loeb, Stephanie K.'
'Loeb, Stephen J.'

_publ_section_title
;
 [2]Pseudorotaxanes, [2]rotaxanes and metal-organic rotaxane frameworks
 containing tetra-substituted dibenzo[24]crown-8 wheels.
;
_journal_issue 30
_journal_name_full 'Organic &amp; biomolecular chemistry'
_journal_page_first 6094
_journal_page_last 6104
_journal_paper_doi 10.1039/c2ob25200g
_journal_volume 10
_journal_year 2012
_chemical_formula_sum 'C138 H144 F12 N12 O39 S4'
_chemical_formula_weight 2950.90
_chemical_name_systematic
;
?
;
_space_group_IT_number 14
_symmetry_cell_setting monoclinic
_symmetry_space_group_name_Hall '-P 2ybc'
_symmetry_space_group_name_H-M 'P 1 21/c 1'
_atom_sites_solution_hydrogens geom
_atom_sites_solution_primary direct
_atom_sites_solution_secondary difmap
_audit_creation_method SHELXL-97
_cell_angle_alpha 90.00
_cell_angle_beta 103.228(2)
_cell_angle_gamma 90.00
_cell_formula_units_Z 2
_cell_length_a 21.417(3)
_cell_length_b 25.553(3)
_cell_length_c 13.838(2)
_cell_measurement_reflns_used 241
_cell_measurement_temperature 173(2)
_cell_measurement_theta_max 25.00
_cell_measurement_theta_min 2.20
_cell_volume 7372.2(17)
_computing_cell_refinement 'Bruker SAINT'
_computing_data_collection 'Bruker SMART'
_computing_data_reduction 'Bruker SHELXTL XPREP'
_computing_molecular_graphics 'Bruker SHELXTL XP'
_computing_publication_material 'Bruker SHELXTL XCIF'
_computing_structure_refinement 'SHELXL-97 (Sheldrick, 1997)'
_computing_structure_solution 'SHELXS-97 (Sheldrick, 1997)'
_diffrn_ambient_temperature 173(2)
_diffrn_measured_fraction_theta_full 0.995
_diffrn_measured_fraction_theta_max 0.995
_diffrn_measurement_device_type 'Bruker APEX-I CCD'
_diffrn_radiation_monochromator graphite
_diffrn_radiation_source 'fine-focus sealed tube'
_diffrn_radiation_type MoK\a
_diffrn_radiation_wavelength 0.71073
_diffrn_reflns_av_R_equivalents 0.1602
_diffrn_reflns_av_sigmaI/netI 0.1309
_diffrn_reflns_limit_h_max 25
_diffrn_reflns_limit_h_min -25
_diffrn_reflns_limit_k_max 30
_diffrn_reflns_limit_k_min -30
_diffrn_reflns_limit_l_max 16
_diffrn_reflns_limit_l_min -16
_diffrn_reflns_number 65405
_diffrn_reflns_theta_full 25.00
_diffrn_reflns_theta_max 25.00
_diffrn_reflns_theta_min 2.20
_exptl_absorpt_coefficient_mu 0.161
_exptl_absorpt_correction_T_max 0.7457
_exptl_absorpt_correction_T_min 0.6208
_exptl_absorpt_correction_type empirical
_exptl_absorpt_process_details sadabs
_exptl_crystal_colour orange
_exptl_crystal_density_diffrn 1.329
_exptl_crystal_density_method 'not measured'
_exptl_crystal_description prism
_exptl_crystal_F_000 3080
_exptl_crystal_size_max 0.26
_exptl_crystal_size_mid 0.20
_exptl_crystal_size_min 0.14
_refine_diff_density_max 0.579
_refine_diff_density_min -0.317
_refine_diff_density_rms 0.078
_refine_ls_extinction_method none
_refine_ls_goodness_of_fit_ref 1.104
_refine_ls_hydrogen_treatment constr
_refine_ls_matrix_type full
_refine_ls_number_parameters 920
_refine_ls_number_reflns 12927
_refine_ls_number_restraints 0
_refine_ls_restrained_S_all 1.104
_refine_ls_R_factor_all 0.2414
_refine_ls_R_factor_gt 0.1361
_refine_ls_shift/su_max 0.000
_refine_ls_shift/su_mean 0.000
_refine_ls_structure_factor_coef Fsqd
_refine_ls_weighting_details 'calc w=1/[\s^2^(Fo^2^)+(0.1065P)^2^+24.1041P] where P=(Fo^2^+2Fc^2^)/3'
_refine_ls_weighting_scheme calc
_refine_ls_wR_factor_gt 0.2818
_refine_ls_wR_factor_ref 0.3449
_reflns_number_gt 6234
_reflns_number_total 12927
_reflns_threshold_expression >2sigma(I)
_cod_data_source_file c2ob25200g.txt
_cod_data_source_block dm65q
_cod_original_cell_volume 7372.1(17)
_cod_original_sg_symbol_H-M P2(1)/c
_cod_database_code 7152472

loop_
_symmetry_equiv_pos_as_xyz
'x, y, z'
'-x, y+1/2, -z+1/2'
'-x, -y, -z'
'x, -y-1/2, z-1/2'

loop_
_atom_site_label
_atom_site_type_symbol
_atom_site_fract_x
_atom_site_fract_y
_atom_site_fract_z
_atom_site_U_iso_or_equiv
_atom_site_adp_type
_atom_site_occupancy
_atom_site_symmetry_multiplicity
_atom_site_calc_flag
_atom_site_refinement_flags
_atom_site_disorder_assembly
_atom_site_disorder_group
N1 N 0.5507(4) 0.0872(4) 0.6908(7) 0.089(3) Uani 1 1 d . . .
N2 N 0.5493(4) 0.1568(3) 0.9120(6) 0.067(2) Uani 1 1 d . . .
N3 N 0.5039(4) 0.2455(4) 1.0808(9) 0.121(4) Uani 1 1 d . . .
N4 N 0.1184(3) 0.0890(3) 0.6254(4) 0.0407(15) Uani 1 1 d . . .
N5 N -0.0013(3) 0.0246(2) 0.1269(4) 0.0357(14) Uani 1 1 d . . .
C1 C 0.5927(6) 0.0601(6) 0.6505(9) 0.119(5) Uani 1 1 d . . .
H1A H 0.5799 0.0506 0.5825 0.143 Uiso 1 1 calc R . .
C2 C 0.6534(6) 0.0455(6) 0.7028(12) 0.118(5) Uani 1 1 d . . .
H2A H 0.6807 0.0253 0.6720 0.141 Uiso 1 1 calc R . .
C3 C 0.6726(6) 0.0605(6) 0.7977(10) 0.122(5) Uani 1 1 d . . .
H3A H 0.7144 0.0520 0.8350 0.146 Uiso 1 1 calc R . .
C4 C 0.6312(6) 0.0880(5) 0.8398(9) 0.105(4) Uani 1 1 d . . .
H4A H 0.6444 0.0989 0.9070 0.126 Uiso 1 1 calc R . .
C5 C 0.5706(5) 0.1003(4) 0.7867(8) 0.074(3) Uani 1 1 d . . .
C6 C 0.5243(5) 0.1280(4) 0.8312(7) 0.065(3) Uani 1 1 d . . .
C7 C 0.4589(4) 0.1210(4) 0.7962(7) 0.061(2) Uani 1 1 d . . .
H7A H 0.4434 0.0992 0.7402 0.073 Uiso 1 1 calc R . .
C8 C 0.4156(4) 0.1458(4) 0.8430(7) 0.060(2) Uani 1 1 d . . .
C9 C 0.4422(4) 0.1770(4) 0.9243(7) 0.066(3) Uani 1 1 d . . .
H9A H 0.4148 0.1956 0.9574 0.079 Uiso 1 1 calc R . .
C10 C 0.5087(5) 0.1815(4) 0.9582(7) 0.070(3) Uani 1 1 d . . .
C11 C 0.5384(5) 0.2093(4) 1.0502(9) 0.082(3) Uani 1 1 d . . .
C12 C 0.5999(6) 0.1984(5) 1.1000(9) 0.104(4) Uani 1 1 d . . .
H12A H 0.6246 0.1732 1.0745 0.125 Uiso 1 1 calc R . .
C13 C 0.6260(7) 0.2244(6) 1.1880(11) 0.137(6) Uani 1 1 d . . .
H13A H 0.6684 0.2170 1.2241 0.165 Uiso 1 1 calc R . .
C14 C 0.5897(7) 0.2606(6) 1.2213(11) 0.138(6) Uani 1 1 d . . .
H14A H 0.6058 0.2786 1.2819 0.166 Uiso 1 1 calc R . .
C15 C 0.5297(6) 0.2707(6) 1.1661(12) 0.147(7) Uani 1 1 d . . .
H15A H 0.5048 0.2967 1.1888 0.177 Uiso 1 1 calc R . .
C16 C 0.3465(4) 0.1366(4) 0.8117(6) 0.051(2) Uani 1 1 d . . .
C17 C 0.3018(4) 0.1746(3) 0.8161(6) 0.057(2) Uani 1 1 d . . .
H17A H 0.3162 0.2084 0.8395 0.068 Uiso 1 1 calc R . .
C18 C 0.2368(4) 0.1651(3) 0.7873(6) 0.052(2) Uani 1 1 d . . .
H18A H 0.2070 0.1924 0.7889 0.063 Uiso 1 1 calc R . .
C19 C 0.2154(4) 0.1157(3) 0.7564(5) 0.048(2) Uani 1 1 d . . .
C20 C 0.2591(4) 0.0766(3) 0.7518(5) 0.050(2) Uani 1 1 d . . .
H20A H 0.2448 0.0424 0.7304 0.061 Uiso 1 1 calc R . .
C21 C 0.3239(4) 0.0877(4) 0.7786(5) 0.051(2) Uani 1 1 d . . .
H21A H 0.3539 0.0609 0.7740 0.061 Uiso 1 1 calc R . .
C22 C 0.1439(4) 0.1033(3) 0.7322(5) 0.047(2) Uani 1 1 d . . .
H22A H 0.1360 0.0738 0.7745 0.057 Uiso 1 1 calc R . .
H22B H 0.1201 0.1341 0.7484 0.057 Uiso 1 1 calc R . .
C23 C 0.1031(4) 0.1273(3) 0.5590(5) 0.047(2) Uani 1 1 d . . .
H23A H 0.1082 0.1629 0.5794 0.057 Uiso 1 1 calc R . .
C24 C 0.0795(4) 0.1150(3) 0.4602(5) 0.0421(19) Uani 1 1 d . . .
H24A H 0.0689 0.1424 0.4127 0.050 Uiso 1 1 calc R . .
C25 C 0.0713(3) 0.0639(3) 0.4296(5) 0.0378(18) Uani 1 1 d . . .
C26 C 0.0880(3) 0.0251(3) 0.5014(5) 0.0381(18) Uani 1 1 d . . .
H26A H 0.0831 -0.0107 0.4833 0.046 Uiso 1 1 calc R . .
C27 C 0.1113(4) 0.0389(3) 0.5975(5) 0.0431(19) Uani 1 1 d . . .
H27A H 0.1229 0.0123 0.6462 0.052 Uiso 1 1 calc R . .
C28 C 0.0453(3) 0.0502(3) 0.3233(5) 0.0341(17) Uani 1 1 d . . .
C29 C 0.0410(3) 0.0872(3) 0.2488(5) 0.0405(18) Uani 1 1 d . . .
H29A H 0.0547 0.1221 0.2654 0.049 Uiso 1 1 calc R . .
C30 C 0.0171(4) 0.0738(3) 0.1515(5) 0.045(2) Uani 1 1 d . . .
H30A H 0.0136 0.0996 0.1011 0.054 Uiso 1 1 calc R . .
C31 C 0.0022(3) -0.0121(3) 0.1970(5) 0.0371(18) Uani 1 1 d . . .
H31A H -0.0115 -0.0468 0.1784 0.045 Uiso 1 1 calc R . .
C32 C 0.0252(3) -0.0001(3) 0.2950(5) 0.0365(17) Uani 1 1 d . . .
H32A H 0.0275 -0.0265 0.3440 0.044 Uiso 1 1 calc R . .
C33 C -0.0264(3) 0.0107(3) 0.0211(5) 0.0428(19) Uani 1 1 d . . .
H33A H -0.0448 0.0421 -0.0166 0.051 Uiso 1 1 calc R . .
H33B H -0.0608 -0.0158 0.0154 0.051 Uiso 1 1 calc R . .
O1 O -0.5530(3) 0.0402(3) -0.8892(5) 0.091(2) Uani 1 1 d . . .
O2 O -0.4768(3) 0.0623(3) -0.9696(5) 0.102(3) Uani 1 1 d . . .
O3 O -0.3195(3) 0.0195(3) -0.5287(4) 0.0698(18) Uani 1 1 d . . .
O4 O -0.2309(3) -0.1346(3) -0.4527(4) 0.0688(17) Uani 1 1 d . . .
O5 O -0.2931(5) -0.3413(4) -0.7129(9) 0.153(4) Uani 1 1 d . . .
O6 O -0.3884(4) -0.3058(3) -0.7283(7) 0.130(3) Uani 1 1 d . . .
O7 O -0.1538(2) -0.0404(2) -0.1204(3) 0.0488(14) Uani 1 1 d . . .
O8 O -0.0928(2) -0.1000(2) 0.0642(3) 0.0454(13) Uani 1 1 d . . .
O9 O -0.0338(2) 0.1284(2) -0.0705(4) 0.0485(14) Uani 1 1 d . . .
O10 O -0.1345(2) 0.0558(2) -0.1737(3) 0.0467(13) Uani 1 1 d . . .
C34 C -0.1658(3) 0.0235(4) -0.2459(5) 0.046(2) Uani 1 1 d . . .
C35 C -0.1892(3) 0.0378(4) -0.3443(5) 0.049(2) Uani 1 1 d . . .
H35A H -0.1831 0.0727 -0.3639 0.059 Uiso 1 1 calc R . .
C36 C -0.2215(4) 0.0026(4) -0.4151(5) 0.050(2) Uani 1 1 d . . .
C37 C -0.2303(3) -0.0477(4) -0.3881(6) 0.051(2) Uani 1 1 d . . .
C38 C -0.2072(4) -0.0628(3) -0.2904(6) 0.050(2) Uani 1 1 d . . .
H38A H -0.2125 -0.0980 -0.2718 0.060 Uiso 1 1 calc R . .
C39 C -0.1764(3) -0.0275(4) -0.2190(5) 0.045(2) Uani 1 1 d . . .
C40 C -0.2508(4) 0.0226(4) -0.5192(6) 0.061(2) Uani 1 1 d . . .
H40A H -0.2375 0.0592 -0.5271 0.073 Uiso 1 1 calc R . .
H40B H -0.2375 0.0006 -0.5698 0.073 Uiso 1 1 calc R . .
C41 C -0.3579(4) 0.0280(3) -0.6190(6) 0.053(2) Uani 1 1 d . . .
C42 C -0.4212(4) 0.0134(4) -0.6299(6) 0.065(3) Uani 1 1 d . . .
H42A H -0.4342 -0.0019 -0.5751 0.078 Uiso 1 1 calc R . .
C43 C -0.4664(4) 0.0206(4) -0.7181(6) 0.068(3) Uani 1 1 d . . .
H43A H -0.5097 0.0103 -0.7240 0.082 Uiso 1 1 calc R . .
C44 C -0.4469(4) 0.0430(4) -0.7976(6) 0.059(2) Uani 1 1 d . . .
C45 C -0.3837(5) 0.0564(4) -0.7881(6) 0.069(3) Uani 1 1 d . . .
H45A H -0.3702 0.0702 -0.8437 0.083 Uiso 1 1 calc R . .
C46 C -0.3392(4) 0.0500(4) -0.6979(6) 0.059(2) Uani 1 1 d . . .
H46A H -0.2960 0.0608 -0.6914 0.071 Uiso 1 1 calc R . .
C47 C -0.4931(5) 0.0489(4) -0.8949(7) 0.074(3) Uani 1 1 d . . .
C48 C -0.6033(5) 0.0438(6) -0.9796(8) 0.102(4) Uani 1 1 d . . .
H48A H -0.5874 0.0629 -1.0314 0.122 Uiso 1 1 calc R . .
H48B H -0.6168 0.0083 -1.0049 0.122 Uiso 1 1 calc R . .
C49 C -0.6560(6) 0.0709(7) -0.9568(8) 0.135(6) Uani 1 1 d . . .
H49A H -0.6907 0.0735 -1.0166 0.202 Uiso 1 1 calc R . .
H49B H -0.6424 0.1060 -0.9327 0.202 Uiso 1 1 calc R . .
H49C H -0.6713 0.0517 -0.9053 0.202 Uiso 1 1 calc R . .
C50 C -0.2675(4) -0.0885(4) -0.4580(6) 0.067(3) Uani 1 1 d . . .
H50A H -0.3085 -0.0962 -0.4394 0.080 Uiso 1 1 calc R . .
H50B H -0.2774 -0.0749 -0.5268 0.080 Uiso 1 1 calc R . .
C51 C -0.2583(4) -0.1771(4) -0.5061(6) 0.058(2) Uani 1 1 d . . .
C52 C -0.2182(5) -0.2188(4) -0.5131(9) 0.090(4) Uani 1 1 d . . .
H52A H -0.1748 -0.2182 -0.4770 0.108 Uiso 1 1 calc R . .
C53 C -0.2410(5) -0.2609(5) -0.5717(10) 0.105(4) Uani 1 1 d . . .
H53A H -0.2125 -0.2884 -0.5790 0.126 Uiso 1 1 calc R . .
C54 C -0.3051(5) -0.2640(4) -0.6207(8) 0.078(3) Uani 1 1 d . . .
C55 C -0.3448(5) -0.2231(4) -0.6111(7) 0.074(3) Uani 1 1 d . . .
H55A H -0.3890 -0.2251 -0.6430 0.088 Uiso 1 1 calc R . .
C56 C -0.3223(4) -0.1788(4) -0.5564(7) 0.072(3) Uani 1 1 d . . .
H56A H -0.3501 -0.1502 -0.5533 0.087 Uiso 1 1 calc R . .
C57 C -0.3274(7) -0.3078(5) -0.6893(11) 0.104(4) Uani 1 1 d . . .
C58 C -0.4137(9) -0.3482(7) -0.7984(18) 0.219(12) Uani 1 1 d . . .
H58A H -0.3887 -0.3502 -0.8503 0.263 Uiso 1 1 calc R . .
H58B H -0.4094 -0.3821 -0.7628 0.263 Uiso 1 1 calc R . .
C59 C -0.4731(15) -0.3395(8) -0.839(2) 0.37(2) Uani 1 1 d . . .
H59A H -0.4896 -0.3677 -0.8861 0.552 Uiso 1 1 calc R . .
H59B H -0.4771 -0.3060 -0.8745 0.552 Uiso 1 1 calc R . .
H59C H -0.4979 -0.3382 -0.7877 0.552 Uiso 1 1 calc R . .
C60 C -0.1755(4) -0.0897(3) -0.0903(5) 0.048(2) Uani 1 1 d . . .
H60A H -0.1543 -0.1188 -0.1174 0.058 Uiso 1 1 calc R . .
H60B H -0.2225 -0.0931 -0.1161 0.058 Uiso 1 1 calc R . .
C61 C -0.1596(4) -0.0921(3) 0.0205(5) 0.052(2) Uani 1 1 d . . .
H61A H -0.1735 -0.0590 0.0464 0.062 Uiso 1 1 calc R . .
H61B H -0.1844 -0.1209 0.0416 0.062 Uiso 1 1 calc R . .
C62 C -0.0738(4) -0.1525(3) 0.0616(5) 0.048(2) Uani 1 1 d . . .
H62A H -0.0778 -0.1637 -0.0081 0.058 Uiso 1 1 calc R . .
H62B H -0.1018 -0.1752 0.0915 0.058 Uiso 1 1 calc R . .
C63 C 0.0057(4) 0.1580(3) -0.1180(5) 0.051(2) Uani 1 1 d . . .
H63A H -0.0072 0.1953 -0.1204 0.061 Uiso 1 1 calc R . .
H63B H 0.0013 0.1454 -0.1869 0.061 Uiso 1 1 calc R . .
C64 C -0.1008(4) 0.1391(4) -0.1036(6) 0.062(2) Uani 1 1 d . . .
H64A H -0.1067 0.1772 -0.1159 0.074 Uiso 1 1 calc R . .
H64B H -0.1226 0.1297 -0.0502 0.074 Uiso 1 1 calc R . .
C65 C -0.1321(4) 0.1100(4) -0.1969(6) 0.062(2) Uani 1 1 d . . .
H65A H -0.1761 0.1234 -0.2232 0.074 Uiso 1 1 calc R . .
H65B H -0.1072 0.1150 -0.2483 0.074 Uiso 1 1 calc R . .
S1 S 0.06342(12) 0.26690(9) 0.72206(16) 0.0586(6) Uani 1 1 d . . .
O11 O 0.0478(3) 0.2813(2) 0.8144(4) 0.0718(18) Uani 1 1 d . . .
O12 O 0.0943(3) 0.3075(2) 0.6799(4) 0.0691(17) Uani 1 1 d . . .
O13 O 0.0887(3) 0.2160(2) 0.7223(5) 0.080(2) Uani 1 1 d . . .
C66 C -0.0147(6) 0.2618(5) 0.6419(8) 0.089(3) Uani 1 1 d . . .
F1 F -0.0459(3) 0.3060(3) 0.6274(5) 0.113(2) Uani 1 1 d . . .
F2 F -0.0512(3) 0.2256(3) 0.6688(5) 0.109(2) Uani 1 1 d . . .
F3 F -0.0091(4) 0.2472(3) 0.5491(5) 0.133(3) Uani 1 1 d . . .
S2 S -0.15872(11) 0.06344(10) 0.18987(19) 0.0614(7) Uani 1 1 d . . .
O14 O -0.1225(3) 0.1070(3) 0.1755(7) 0.107(3) Uani 1 1 d . . .
O15 O -0.1825(3) 0.0634(3) 0.2793(5) 0.082(2) Uani 1 1 d . . .
O16 O -0.1336(3) 0.0144(3) 0.1709(5) 0.0773(19) Uani 1 1 d . . .
C67 C -0.2295(6) 0.0692(6) 0.0932(9) 0.093(4) Uani 1 1 d . . .
F4 F -0.2155(4) 0.0700(4) 0.0045(5) 0.163(4) Uani 1 1 d . . .
F5 F -0.2645(3) 0.1091(4) 0.1001(7) 0.146(3) Uani 1 1 d . . .
F6 F -0.2680(3) 0.0273(3) 0.0917(5) 0.125(3) Uani 1 1 d . . .
N1S N 0.0600(5) -0.1046(4) 0.4548(9) 0.106(4) Uani 1 1 d . . .
C1S C 0.0824(6) -0.1331(5) 0.5168(10) 0.097(4) Uani 1 1 d . . .
C2S C 0.1078(9) -0.1714(5) 0.5992(11) 0.156(7) Uani 1 1 d . . .
O1WA O -0.3013(19) 0.3362(12) 0.019(2) 0.214(12) Uiso 0.50 1 d P A -1
O2WA O -0.2033(13) 0.2234(11) 0.080(2) 0.205(11) Uiso 0.50 1 d P B -1
O3WA O -0.2435(17) 0.2218(14) -0.124(3) 0.257(15) Uiso 0.50 1 d P C -1
O1WB O -0.2383(14) 0.2199(12) -0.035(3) 0.212(12) Uiso 0.50 1 d P D -2
O2WB O -0.3709(13) 0.3331(10) -0.0237(18) 0.179(9) Uiso 0.50 1 d P E -2
O3WB O -0.2493(17) 0.3412(12) 0.048(2) 0.211(12) Uiso 0.50 1 d P F -2
O4W O 0.462(2) 0.1288(19) 0.532(4) 0.38(3) Uiso 0.50 1 d P . .
H4WA H 0.4227 0.1267 0.5337 0.577 Uiso 0.50 1 d PR . .
H4WB H 0.4848 0.1147 0.5844 0.462 Uiso 0.50 1 d PR . .

loop_
_atom_site_aniso_label
_atom_site_aniso_U_11
_atom_site_aniso_U_22
_atom_site_aniso_U_33
_atom_site_aniso_U_23
_atom_site_aniso_U_13
_atom_site_aniso_U_12
N1 0.075(6) 0.128(8) 0.072(6) -0.018(5) 0.032(5) 0.001(5)
N2 0.055(5) 0.070(5) 0.077(6) -0.001(4) 0.015(4) 0.000(4)
N3 0.065(6) 0.123(9) 0.166(10) -0.093(8) 0.006(6) 0.000(6)
N4 0.044(4) 0.053(4) 0.024(3) -0.003(3) 0.006(3) 0.002(3)
N5 0.035(3) 0.047(4) 0.025(3) -0.002(3) 0.006(3) 0.001(3)
C1 0.083(9) 0.202(15) 0.083(9) -0.050(9) 0.045(8) -0.016(9)
C2 0.062(8) 0.170(14) 0.134(13) -0.016(10) 0.048(8) 0.024(8)
C3 0.078(9) 0.203(16) 0.083(9) -0.031(10) 0.017(7) 0.028(9)
C4 0.075(8) 0.145(11) 0.100(9) -0.021(8) 0.030(7) 0.036(8)
C5 0.062(7) 0.099(8) 0.066(7) -0.001(6) 0.028(6) 0.006(6)
C6 0.061(6) 0.082(7) 0.053(6) 0.000(5) 0.018(5) 0.009(5)
C7 0.055(6) 0.074(7) 0.055(6) -0.005(5) 0.014(5) 0.005(5)
C8 0.042(5) 0.070(6) 0.065(6) -0.007(5) 0.007(4) 0.001(5)
C9 0.041(5) 0.073(7) 0.086(7) -0.015(5) 0.018(5) 0.004(5)
C10 0.060(6) 0.074(7) 0.081(7) -0.021(5) 0.023(5) 0.006(5)
C11 0.054(6) 0.075(7) 0.111(9) -0.042(6) 0.009(6) 0.000(5)
C12 0.080(9) 0.118(10) 0.105(10) -0.042(8) 0.001(7) 0.008(7)
C13 0.090(10) 0.173(15) 0.133(12) -0.070(11) -0.006(9) 0.016(10)
C14 0.085(10) 0.176(15) 0.141(13) -0.099(11) -0.002(9) 0.001(10)
C15 0.070(9) 0.170(15) 0.190(16) -0.112(13) 0.008(10) 0.003(9)
C16 0.052(5) 0.061(6) 0.041(5) 0.002(4) 0.011(4) 0.009(5)
C17 0.053(6) 0.056(6) 0.058(6) -0.007(4) 0.008(4) -0.006(5)
C18 0.059(6) 0.048(5) 0.048(5) -0.005(4) 0.009(4) 0.003(4)
C19 0.045(5) 0.071(6) 0.026(4) -0.001(4) 0.007(4) 0.002(4)
C20 0.059(6) 0.060(6) 0.028(4) -0.004(4) 0.003(4) 0.010(5)
C21 0.054(6) 0.069(6) 0.028(4) 0.001(4) 0.006(4) 0.019(5)
C22 0.059(5) 0.053(5) 0.034(4) -0.003(4) 0.017(4) 0.005(4)
C23 0.062(5) 0.045(5) 0.036(5) -0.009(4) 0.013(4) 0.002(4)
C24 0.056(5) 0.047(5) 0.022(4) 0.003(3) 0.007(3) 0.004(4)
C25 0.027(4) 0.056(5) 0.031(4) -0.009(4) 0.007(3) -0.006(4)
C26 0.047(5) 0.045(5) 0.021(4) -0.001(3) 0.006(3) 0.004(4)
C27 0.045(5) 0.048(5) 0.033(4) 0.006(4) 0.004(3) 0.005(4)
C28 0.026(4) 0.047(5) 0.028(4) -0.003(3) 0.003(3) 0.007(3)
C29 0.047(5) 0.044(5) 0.029(4) -0.005(3) 0.005(3) -0.004(4)
C30 0.048(5) 0.055(5) 0.030(4) 0.010(4) 0.006(4) 0.002(4)
C31 0.034(4) 0.045(5) 0.033(4) -0.005(4) 0.007(3) -0.005(3)
C32 0.041(4) 0.044(5) 0.025(4) 0.001(3) 0.010(3) -0.003(4)
C33 0.044(5) 0.061(5) 0.019(4) -0.008(3) -0.001(3) -0.008(4)
O1 0.052(4) 0.159(7) 0.056(4) 0.010(4) 0.003(3) 0.007(4)
O2 0.070(5) 0.164(8) 0.063(5) 0.039(5) 0.000(4) 0.000(5)
O3 0.050(4) 0.116(5) 0.037(3) 0.004(3) -0.001(3) 0.015(3)
O4 0.053(4) 0.078(5) 0.068(4) -0.011(3) -0.001(3) 0.005(3)
O5 0.123(8) 0.089(7) 0.220(12) -0.046(7) -0.016(7) 0.018(6)
O6 0.088(6) 0.101(7) 0.170(9) -0.051(6) -0.034(6) 0.011(5)
O7 0.044(3) 0.069(4) 0.028(3) -0.001(3) -0.002(2) -0.006(3)
O8 0.051(3) 0.049(4) 0.033(3) -0.002(2) 0.005(2) -0.007(3)
O9 0.050(3) 0.057(4) 0.038(3) 0.007(3) 0.009(3) -0.006(3)
O10 0.045(3) 0.058(4) 0.033(3) 0.004(3) 0.001(2) -0.001(3)
C34 0.029(4) 0.078(6) 0.031(4) -0.006(4) 0.005(3) -0.001(4)
C35 0.036(4) 0.076(6) 0.038(5) 0.000(4) 0.012(4) 0.007(4)
C36 0.033(4) 0.087(7) 0.030(4) -0.007(4) 0.003(3) 0.008(4)
C37 0.030(4) 0.082(7) 0.038(5) -0.020(5) 0.003(4) 0.007(4)
C38 0.037(5) 0.069(6) 0.041(5) -0.007(4) 0.004(4) 0.008(4)
C39 0.024(4) 0.075(6) 0.035(4) -0.008(4) 0.007(3) -0.006(4)
C40 0.036(5) 0.100(7) 0.045(5) -0.003(5) 0.005(4) 0.004(5)
C41 0.047(5) 0.072(6) 0.038(5) -0.006(4) 0.006(4) 0.010(4)
C42 0.050(6) 0.105(8) 0.039(5) 0.013(5) 0.011(4) 0.014(5)
C43 0.052(6) 0.096(8) 0.050(6) 0.008(5) -0.001(5) 0.011(5)
C44 0.046(6) 0.082(7) 0.045(5) 0.005(5) 0.000(4) 0.015(5)
C45 0.072(7) 0.100(8) 0.036(5) 0.013(5) 0.013(5) 0.014(6)
C46 0.042(5) 0.084(7) 0.049(5) 0.002(5) 0.005(4) 0.005(5)
C47 0.059(7) 0.113(9) 0.048(6) 0.020(6) 0.004(5) 0.007(6)
C48 0.045(6) 0.189(13) 0.062(7) -0.005(7) -0.006(5) 0.009(7)
C49 0.070(8) 0.261(19) 0.066(8) -0.001(9) 0.002(6) 0.045(10)
C50 0.049(5) 0.102(8) 0.045(5) -0.023(5) 0.000(4) 0.008(5)
C51 0.049(6) 0.073(7) 0.048(5) -0.003(5) 0.001(4) -0.010(5)
C52 0.060(7) 0.068(7) 0.127(10) 0.011(7) -0.011(6) 0.011(6)
C53 0.073(8) 0.071(8) 0.145(11) 0.005(8) -0.025(7) 0.007(6)
C54 0.069(7) 0.061(7) 0.092(8) 0.006(6) -0.004(6) 0.005(6)
C55 0.055(6) 0.096(8) 0.068(7) -0.003(6) 0.008(5) 0.003(6)
C56 0.050(6) 0.099(8) 0.065(6) -0.021(6) 0.009(5) 0.004(5)
C57 0.083(9) 0.076(9) 0.138(12) -0.008(8) -0.008(8) 0.011(7)
C58 0.137(15) 0.155(17) 0.29(3) -0.110(17) -0.100(16) 0.018(13)
C59 0.36(4) 0.139(19) 0.47(5) -0.15(2) -0.19(4) 0.00(2)
C60 0.039(5) 0.065(6) 0.040(5) -0.007(4) 0.007(4) -0.003(4)
C61 0.057(6) 0.063(6) 0.039(5) -0.003(4) 0.019(4) -0.013(4)
C62 0.059(5) 0.063(6) 0.024(4) 0.000(4) 0.012(4) -0.014(4)
C63 0.070(6) 0.051(5) 0.031(4) 0.006(4) 0.010(4) -0.007(4)
C64 0.065(6) 0.063(6) 0.058(6) -0.002(5) 0.016(5) 0.004(5)
C65 0.047(5) 0.076(7) 0.057(6) 0.005(5) 0.001(4) 0.011(5)
S1 0.0777(17) 0.0502(14) 0.0469(13) 0.0026(11) 0.0121(12) 0.0049(12)
O11 0.114(5) 0.059(4) 0.045(4) -0.006(3) 0.023(3) -0.017(4)
O12 0.084(5) 0.062(4) 0.067(4) 0.006(3) 0.027(4) -0.002(3)
O13 0.107(5) 0.060(4) 0.075(5) 0.000(3) 0.025(4) 0.025(4)
C66 0.127(10) 0.074(8) 0.061(7) 0.009(6) 0.009(7) -0.015(8)
F1 0.093(5) 0.080(5) 0.145(6) 0.035(4) -0.019(4) 0.008(4)
F2 0.104(5) 0.103(5) 0.102(5) 0.027(4) -0.011(4) -0.034(4)
F3 0.200(8) 0.122(6) 0.055(4) -0.001(4) -0.014(4) -0.039(5)
S2 0.0508(14) 0.0651(17) 0.0692(16) 0.0069(12) 0.0156(12) 0.0005(12)
O14 0.078(5) 0.083(5) 0.164(8) 0.022(5) 0.033(5) -0.010(4)
O15 0.082(5) 0.097(5) 0.070(4) -0.002(4) 0.023(4) 0.006(4)
O16 0.079(5) 0.068(4) 0.084(5) 0.002(4) 0.017(4) 0.008(4)
C67 0.085(9) 0.107(10) 0.092(9) 0.036(7) 0.028(7) -0.005(8)
F4 0.106(6) 0.302(12) 0.082(5) 0.059(6) 0.024(4) 0.002(6)
F5 0.093(5) 0.161(8) 0.181(8) 0.066(6) 0.026(5) 0.059(5)
F6 0.078(5) 0.171(7) 0.113(6) 0.013(5) -0.005(4) -0.022(5)
N1S 0.125(9) 0.057(6) 0.150(10) 0.031(6) 0.063(8) 0.014(6)
C1S 0.124(11) 0.054(7) 0.116(11) -0.014(7) 0.036(9) -0.004(7)
C2S 0.232(19) 0.080(9) 0.115(11) 0.014(8) -0.047(11) 0.008(10)

loop_
_atom_type_symbol
_atom_type_description
_atom_type_scat_dispersion_real
_atom_type_scat_dispersion_imag
_atom_type_scat_source
C C 0.0033 0.0016 'International Tables Vol C Tables 4.2.6.8 and 6.1.1.4'
H H 0.0000 0.0000 'International Tables Vol C Tables 4.2.6.8 and 6.1.1.4'
N N 0.0061 0.0033 'International Tables Vol C Tables 4.2.6.8 and 6.1.1.4'
O O 0.0106 0.0060 'International Tables Vol C Tables 4.2.6.8 and 6.1.1.4'
F F 0.0171 0.0103 'International Tables Vol C Tables 4.2.6.8 and 6.1.1.4'
S S 0.1246 0.1234 'International Tables Vol C Tables 4.2.6.8 and 6.1.1.4'

loop_
_geom_angle_atom_site_label_1
_geom_angle_atom_site_label_2
_geom_angle_atom_site_label_3
_geom_angle
_geom_angle_site_symmetry_1
_geom_angle_site_symmetry_3
C5 N1 C1 116.4(10) . .
C6 N2 C10 118.3(8) . .
C11 N3 C15 118.1(11) . .
C23 N4 C27 120.8(6) . .
C23 N4 C22 118.6(6) . .
C27 N4 C22 120.6(6) . .
C30 N5 C31 120.7(6) . .
C30 N5 C33 119.7(6) . .
C31 N5 C33 119.6(6) . .
N1 C1 C2 123.8(11) . .
N1 C1 H1A 118.1 . .
C2 C1 H1A 118.1 . .
C3 C2 C1 118.4(12) . .
C3 C2 H2A 120.8 . .
C1 C2 H2A 120.8 . .
C2 C3 C4 118.8(12) . .
C2 C3 H3A 120.6 . .
C4 C3 H3A 120.6 . .
C3 C4 C5 121.1(12) . .
C3 C4 H4A 119.5 . .
C5 C4 H4A 119.5 . .
N1 C5 C4 121.4(10) . .
N1 C5 C6 116.4(9) . .
C4 C5 C6 122.2(10) . .
N2 C6 C7 122.7(8) . .
N2 C6 C5 115.9(9) . .
C7 C6 C5 121.2(9) . .
C6 C7 C8 120.3(9) . .
C6 C7 H7A 119.9 . .
C8 C7 H7A 119.9 . .
C9 C8 C7 116.2(8) . .
C9 C8 C16 122.2(8) . .
C7 C8 C16 121.5(8) . .
C8 C9 C10 121.1(8) . .
C8 C9 H9A 119.5 . .
C10 C9 H9A 119.5 . .
N2 C10 C9 121.3(9) . .
N2 C10 C11 116.1(9) . .
C9 C10 C11 122.4(9) . .
N3 C11 C12 121.9(10) . .
N3 C11 C10 117.1(10) . .
C12 C11 C10 120.9(10) . .
C11 C12 C13 119.5(11) . .
C11 C12 H12A 120.2 . .
C13 C12 H12A 120.2 . .
C14 C13 C12 118.5(13) . .
C14 C13 H13A 120.7 . .
C12 C13 H13A 120.7 . .
C13 C14 C15 118.6(12) . .
C13 C14 H14A 120.7 . .
C15 C14 H14A 120.7 . .
N3 C15 C14 123.2(12) . .
N3 C15 H15A 118.4 . .
C14 C15 H15A 118.4 . .
C17 C16 C21 117.4(8) . .
C17 C16 C8 122.6(8) . .
C21 C16 C8 119.9(8) . .
C16 C17 C18 122.0(8) . .
C16 C17 H17A 119.0 . .
C18 C17 H17A 119.0 . .
C19 C18 C17 119.6(8) . .
C19 C18 H18A 120.2 . .
C17 C18 H18A 120.2 . .
C18 C19 C20 119.7(8) . .
C18 C19 C22 120.4(7) . .
C20 C19 C22 119.8(8) . .
C21 C20 C19 119.2(8) . .
C21 C20 H20A 120.4 . .
C19 C20 H20A 120.4 . .
C16 C21 C20 122.0(8) . .
C16 C21 H21A 119.0 . .
C20 C21 H21A 119.0 . .
N4 C22 C19 112.7(6) . .
N4 C22 H22A 109.0 . .
C19 C22 H22A 109.0 . .
N4 C22 H22B 109.0 . .
C19 C22 H22B 109.0 . .
H22A C22 H22B 107.8 . .
N4 C23 C24 119.5(7) . .
N4 C23 H23A 120.2 . .
C24 C23 H23A 120.2 . .
C25 C24 C23 121.0(7) . .
C25 C24 H24A 119.5 . .
C23 C24 H24A 119.5 . .
C24 C25 C26 117.6(6) . .
C24 C25 C28 121.4(7) . .
C26 C25 C28 121.0(7) . .
C27 C26 C25 119.6(7) . .
C27 C26 H26A 120.2 . .
C25 C26 H26A 120.2 . .
N4 C27 C26 121.6(7) . .
N4 C27 H27A 119.2 . .
C26 C27 H27A 119.2 . .
C32 C28 C29 117.5(6) . .
C32 C28 C25 121.3(6) . .
C29 C28 C25 121.3(7) . .
C30 C29 C28 120.3(7) . .
C30 C29 H29A 119.8 . .
C28 C29 H29A 119.8 . .
N5 C30 C29 120.5(7) . .
N5 C30 H30A 119.8 . .
C29 C30 H30A 119.8 . .
N5 C31 C32 120.6(7) . .
N5 C31 H31A 119.7 . .
C32 C31 H31A 119.7 . .
C31 C32 C28 120.5(7) . .
C31 C32 H32A 119.8 . .
C28 C32 H32A 119.8 . .
N5 C33 C33 109.8(7) . 3
N5 C33 H33A 109.7 . .
C33 C33 H33A 109.7 3 .
N5 C33 H33B 109.7 . .
C33 C33 H33B 109.7 3 .
H33A C33 H33B 108.2 . .
C47 O1 C48 118.4(8) . .
C41 O3 C40 117.8(6) . .
C51 O4 C50 118.2(7) . .
C57 O6 C58 115.4(11) . .
C39 O7 C60 115.6(6) . .
C62 O8 C61 113.1(6) . .
C63 O9 C64 114.4(6) . .
C34 O10 C65 117.7(6) . .
O10 C34 C35 125.0(8) . .
O10 C34 C39 117.4(7) . .
C35 C34 C39 117.6(7) . .
C34 C35 C36 122.1(8) . .
C34 C35 H35A 118.9 . .
C36 C35 H35A 118.9 . .
C37 C36 C35 119.6(7) . .
C37 C36 C40 121.6(8) . .
C35 C36 C40 118.7(9) . .
C36 C37 C38 119.3(7) . .
C36 C37 C50 123.9(8) . .
C38 C37 C50 116.7(9) . .
C37 C38 C39 121.4(8) . .
C37 C38 H38A 119.3 . .
C39 C38 H38A 119.3 . .
O7 C39 C38 123.4(8) . .
O7 C39 C34 116.6(7) . .
C38 C39 C34 120.0(7) . .
O3 C40 C36 104.9(6) . .
O3 C40 H40A 110.8 . .
C36 C40 H40A 110.8 . .
O3 C40 H40B 110.8 . .
C36 C40 H40B 110.8 . .
H40A C40 H40B 108.8 . .
O3 C41 C46 125.4(8) . .
O3 C41 C42 115.7(8) . .
C46 C41 C42 119.0(8) . .
C41 C42 C43 122.1(8) . .
C41 C42 H42A 119.0 . .
C43 C42 H42A 119.0 . .
C42 C43 C44 118.5(9) . .
C42 C43 H43A 120.8 . .
C44 C43 H43A 120.8 . .
C45 C44 C43 119.7(8) . .
C45 C44 C47 120.0(9) . .
C43 C44 C47 120.1(9) . .
C44 C45 C46 120.9(8) . .
C44 C45 H45A 119.5 . .
C46 C45 H45A 119.5 . .
C41 C46 C45 119.8(8) . .
C41 C46 H46A 120.1 . .
C45 C46 H46A 120.1 . .
O2 C47 O1 124.8(9) . .
O2 C47 C44 122.6(10) . .
O1 C47 C44 112.5(8) . .
C49 C48 O1 108.1(9) . .
C49 C48 H48A 110.1 . .
O1 C48 H48A 110.1 . .
C49 C48 H48B 110.1 . .
O1 C48 H48B 110.1 . .
H48A C48 H48B 108.4 . .
C48 C49 H49A 109.5 . .
C48 C49 H49B 109.5 . .
H49A C49 H49B 109.5 . .
C48 C49 H49C 109.5 . .
H49A C49 H49C 109.5 . .
H49B C49 H49C 109.5 . .
O4 C50 C37 109.7(7) . .
O4 C50 H50A 109.7 . .
C37 C50 H50A 109.7 . .
O4 C50 H50B 109.7 . .
C37 C50 H50B 109.7 . .
H50A C50 H50B 108.2 . .
O4 C51 C52 117.0(8) . .
O4 C51 C56 123.1(9) . .
C52 C51 C56 119.9(9) . .
C53 C52 C51 120.3(10) . .
C53 C52 H52A 119.9 . .
C51 C52 H52A 119.9 . .
C52 C53 C54 120.8(11) . .
C52 C53 H53A 119.6 . .
C54 C53 H53A 119.6 . .
C55 C54 C53 118.3(10) . .
C55 C54 C57 121.7(10) . .
C53 C54 C57 119.7(11) . .
C54 C55 C56 122.0(9) . .
C54 C55 H55A 119.0 . .
C56 C55 H55A 119.0 . .
C55 C56 C51 118.6(9) . .
C55 C56 H56A 120.7 . .
C51 C56 H56A 120.7 . .
O5 C57 O6 121.8(13) . .
O5 C57 C54 125.4(12) . .
O6 C57 C54 112.6(12) . .
C59 C58 O6 109.9(17) . .
C59 C58 H58A 109.7 . .
O6 C58 H58A 109.7 . .
C59 C58 H58B 109.7 . .
O6 C58 H58B 109.7 . .
H58A C58 H58B 108.2 . .
C58 C59 H59A 109.5 . .
C58 C59 H59B 109.5 . .
H59A C59 H59B 109.5 . .
C58 C59 H59C 109.5 . .
H59A C59 H59C 109.5 . .
H59B C59 H59C 109.5 . .
O7 C60 C61 108.6(6) . .
O7 C60 H60A 110.0 . .
C61 C60 H60A 110.0 . .
O7 C60 H60B 110.0 . .
C61 C60 H60B 110.0 . .
H60A C60 H60B 108.3 . .
O8 C61 C60 114.2(6) . .
O8 C61 H61A 108.7 . .
C60 C61 H61A 108.7 . .
O8 C61 H61B 108.7 . .
C60 C61 H61B 108.7 . .
H61A C61 H61B 107.6 . .
O8 C62 C63 109.3(6) . 3
O8 C62 H62A 109.8 . .
C63 C62 H62A 109.8 3 .
O8 C62 H62B 109.8 . .
C63 C62 H62B 109.8 3 .
H62A C62 H62B 108.3 . .
O9 C63 C62 109.0(6) . 3
O9 C63 H63A 109.9 . .
C62 C63 H63A 109.9 3 .
O9 C63 H63B 109.9 . .
C62 C63 H63B 109.9 3 .
H63A C63 H63B 108.3 . .
O9 C64 C65 113.4(7) . .
O9 C64 H64A 108.9 . .
C65 C64 H64A 108.9 . .
O9 C64 H64B 108.9 . .
C65 C64 H64B 108.9 . .
H64A C64 H64B 107.7 . .
O10 C65 C64 108.6(7) . .
O10 C65 H65A 110.0 . .
C64 C65 H65A 110.0 . .
O10 C65 H65B 110.0 . .
C64 C65 H65B 110.0 . .
H65A C65 H65B 108.3 . .
O13 S1 O12 117.3(4) . .
O13 S1 O11 113.7(4) . .
O12 S1 O11 113.6(4) . .
O13 S1 C66 103.8(5) . .
O12 S1 C66 104.7(5) . .
O11 S1 C66 101.2(5) . .
F1 C66 F2 109.6(11) . .
F1 C66 F3 104.2(9) . .
F2 C66 F3 105.0(9) . .
F1 C66 S1 113.9(8) . .
F2 C66 S1 114.0(8) . .
F3 C66 S1 109.3(9) . .
O14 S2 O16 115.7(5) . .
O14 S2 O15 116.1(5) . .
O16 S2 O15 112.5(4) . .
O14 S2 C67 103.4(5) . .
O16 S2 C67 103.2(6) . .
O15 S2 C67 103.8(5) . .
F5 C67 F4 108.4(11) . .
F5 C67 F6 105.4(11) . .
F4 C67 F6 105.3(12) . .
F5 C67 S2 114.9(10) . .
F4 C67 S2 111.2(9) . .
F6 C67 S2 111.0(8) . .
N1S C1S C2S 176.6(15) . .
H4WA O4W H4WB 109.5 . .

loop_
_geom_bond_atom_site_label_1
_geom_bond_atom_site_label_2
_geom_bond_distance
_geom_bond_site_symmetry_2
N1 C5 1.340(12) .
N1 C1 1.353(13) .
N2 C6 1.342(11) .
N2 C10 1.347(11) .
N3 C11 1.313(12) .
N3 C15 1.347(15) .
N4 C23 1.331(9) .
N4 C27 1.336(9) .
N4 C22 1.499(9) .
N5 C30 1.338(9) .
N5 C31 1.338(9) .
N5 C33 1.483(8) .
C1 C2 1.387(16) .
C1 H1A 0.9500 .
C2 C3 1.339(16) .
C2 H2A 0.9500 .
C3 C4 1.365(15) .
C3 H3A 0.9500 .
C4 C5 1.373(14) .
C4 H4A 0.9500 .
C5 C6 1.464(13) .
C6 C7 1.385(12) .
C7 C8 1.400(11) .
C7 H7A 0.9500 .
C8 C9 1.389(12) .
C8 C16 1.463(11) .
C9 C10 1.400(12) .
C9 H9A 0.9500 .
C10 C11 1.470(13) .
C11 C12 1.368(14) .
C12 C13 1.387(15) .
C12 H12A 0.9500 .
C13 C14 1.356(16) .
C13 H13A 0.9500 .
C14 C15 1.360(17) .
C14 H14A 0.9500 .
C15 H15A 0.9500 .
C16 C17 1.374(11) .
C16 C21 1.379(11) .
C17 C18 1.379(11) .
C17 H17A 0.9500 .
C18 C19 1.377(11) .
C18 H18A 0.9500 .
C19 C20 1.382(11) .
C19 C22 1.525(11) .
C20 C21 1.382(11) .
C20 H20A 0.9500 .
C21 H21A 0.9500 .
C22 H22A 0.9900 .
C22 H22B 0.9900 .
C23 C24 1.381(10) .
C23 H23A 0.9500 .
C24 C25 1.373(10) .
C24 H24A 0.9500 .
C25 C26 1.391(10) .
C25 C28 1.490(9) .
C26 C27 1.355(9) .
C26 H26A 0.9500 .
C27 H27A 0.9500 .
C28 C32 1.383(9) .
C28 C29 1.387(10) .
C29 C30 1.371(10) .
C29 H29A 0.9500 .
C30 H30A 0.9500 .
C31 C32 1.369(9) .
C31 H31A 0.9500 .
C32 H32A 0.9500 .
C33 C33 1.490(14) 3
C33 H33A 0.9900 .
C33 H33B 0.9900 .
O1 C47 1.321(11) .
O1 C48 1.456(10) .
O2 C47 1.213(11) .
O3 C41 1.347(9) .
O3 C40 1.449(9) .
O4 C51 1.370(10) .
O4 C50 1.406(10) .
O5 C57 1.219(14) .
O6 C57 1.296(13) .
O6 C58 1.471(16) .
O7 C39 1.379(8) .
O7 C60 1.439(9) .
O8 C62 1.405(9) .
O8 C61 1.435(9) .
O9 C63 1.405(9) .
O9 C64 1.429(9) .
O10 C34 1.349(9) .
O10 C65 1.424(10) .
C34 C35 1.388(10) .
C34 C39 1.388(11) .
C35 C36 1.392(11) .
C35 H35A 0.9500 .
C36 C37 1.364(12) .
C36 C40 1.522(11) .
C37 C38 1.384(11) .
C37 C50 1.517(11) .
C38 C39 1.388(10) .
C38 H38A 0.9500 .
C40 H40A 0.9900 .
C40 H40B 0.9900 .
C41 C46 1.367(11) .
C41 C42 1.380(11) .
C42 C43 1.385(11) .
C42 H42A 0.9500 .
C43 C44 1.387(12) .
C43 H43A 0.9500 .
C44 C45 1.371(12) .
C44 C47 1.486(12) .
C45 C46 1.397(11) .
C45 H45A 0.9500 .
C46 H46A 0.9500 .
C48 C49 1.418(14) .
C48 H48A 0.9900 .
C48 H48B 0.9900 .
C49 H49A 0.9800 .
C49 H49B 0.9800 .
C49 H49C 0.9800 .
C50 H50A 0.9900 .
C50 H50B 0.9900 .
C51 C52 1.384(13) .
C51 C56 1.389(12) .
C52 C53 1.369(14) .
C52 H52A 0.9500 .
C53 C54 1.389(14) .
C53 H53A 0.9500 .
C54 C55 1.373(13) .
C54 C57 1.474(16) .
C55 C56 1.385(13) .
C55 H55A 0.9500 .
C56 H56A 0.9500 .
C58 C59 1.29(3) .
C58 H58A 0.9900 .
C58 H58B 0.9900 .
C59 H59A 0.9800 .
C59 H59B 0.9800 .
C59 H59C 0.9800 .
C60 C61 1.494(10) .
C60 H60A 0.9900 .
C60 H60B 0.9900 .
C61 H61A 0.9900 .
C61 H61B 0.9900 .
C62 C63 1.494(11) 3
C62 H62A 0.9900 .
C62 H62B 0.9900 .
C63 C62 1.494(11) 3
C63 H63A 0.9900 .
C63 H63B 0.9900 .
C64 C65 1.509(11) .
C64 H64A 0.9900 .
C64 H64B 0.9900 .
C65 H65A 0.9900 .
C65 H65B 0.9900 .
S1 O13 1.409(6) .
S1 O12 1.425(6) .
S1 O11 1.441(6) .
S1 C66 1.789(12) .
C66 F1 1.304(12) .
C66 F2 1.318(12) .
C66 F3 1.368(12) .
S2 O14 1.397(7) .
S2 O16 1.411(7) .
S2 O15 1.442(7) .
S2 C67 1.783(13) .
C67 F5 1.282(14) .
C67 F4 1.328(13) .
C67 F6 1.349(13) .
N1S C1S 1.144(14) .
C1S C2S 1.507(18) .
O4W H4WA 0.8500 .
O4W H4WB 0.8501 .
